data_7129409
loop_
_publ_author_name
'Schopper, Nils'
'Zapf, Ludwig'
'Sprenger, Jan Arke Peter'
'Ignat'ev, Nikolai'
'Finze, Maik'

_publ_section_title
;
 Ethyl-, vinyl- and ethynylcyanoborates: Room temperature borate ionic
 liquids with saturated and unsaturated hydrocarbon chains
;
_journal_name_full 'Chemical Communications'
_journal_paper_doi 10.1039/D1CC06393F
_journal_year 2022
_chemical_formula_moiety 'C4 H B F K N2'
_chemical_formula_sum 'C4 H B F K N2'
_chemical_formula_weight 145.98
_space_group_crystal_system monoclinic
_space_group_IT_number 14
_space_group_name_Hall '-P 2ybc'
_space_group_name_H-M_alt 'P 1 21/c 1'
_atom_sites_solution_hydrogens difmap
_audit_creation_method SHELXL-2018/3
_audit_update_record
;
2021-11-10 deposited with the CCDC.	2021-12-17 downloaded from the CCDC.
;
_cell_angle_alpha 90
_cell_angle_beta 95.232(2)
_cell_angle_gamma 90
_cell_formula_units_Z 4
_cell_length_a 7.01200(10)
_cell_length_b 12.1801(3)
_cell_length_c 7.7061(2)
_cell_measurement_reflns_used 5742
_cell_measurement_temperature 100(2)
_cell_measurement_theta_max 76.9720
_cell_measurement_theta_min 6.3360
_cell_volume 655.41(3)
_computing_cell_refinement 'CrysAlisPro 1.171.40.45a (Rigaku OD, 2019)'
_computing_data_collection 'CrysAlisPro 1.171.40.45a (Rigaku OD, 2019)'
_computing_data_reduction 'CrysAlisPro 1.171.40.45a (Rigaku OD, 2019)'
_computing_molecular_graphics 'SHELXL-2018/3 (Sheldrick, 2018)'
_computing_publication_material 'SHELXL-2018/3 (Sheldrick, 2018)'
_computing_structure_refinement 'SHELXL-2018/3 (Sheldrick, 2018)'
_computing_structure_solution 'SHELXT 2014/4 (Sheldrick, 2014)'
_diffrn_ambient_environment N~2~
_diffrn_ambient_temperature 100.00(10)
_diffrn_detector 'Hybrid Pixel Array Detector'
_diffrn_detector_area_resol_mean 10.0000
_diffrn_detector_type HyPix
_diffrn_measured_fraction_theta_full 1.000
_diffrn_measured_fraction_theta_max 0.987
_diffrn_measurement_device 'four-circle diffractometer'
_diffrn_measurement_device_type 'XtaLAB Synergy, Dualflex, HyPix'
_diffrn_radiation_monochromator mirror
_diffrn_radiation_probe x-ray
_diffrn_radiation_type 'Cu K\a'
_diffrn_radiation_wavelength 1.54184
_diffrn_reflns_av_R_equivalents 0.0235
_diffrn_reflns_av_unetI/netI 0.0164
_diffrn_reflns_Laue_measured_fraction_full 1.000
_diffrn_reflns_Laue_measured_fraction_max 0.987
_diffrn_reflns_limit_h_max 8
_diffrn_reflns_limit_h_min -8
_diffrn_reflns_limit_k_max 13
_diffrn_reflns_limit_k_min -15
_diffrn_reflns_limit_l_max 9
_diffrn_reflns_limit_l_min -6
_diffrn_reflns_number 6901
_diffrn_reflns_point_group_measured_fraction_full 1.000
_diffrn_reflns_point_group_measured_fraction_max 0.987
_diffrn_reflns_theta_full 72.000
_diffrn_reflns_theta_max 77.095
_diffrn_reflns_theta_min 6.339
_diffrn_source 'micro-focus sealed X-ray tube'
_diffrn_source_type 'PhotonJet (Cu) X-ray Source'
_exptl_absorpt_coefficient_mu 6.497
_exptl_absorpt_correction_T_max 0.869
_exptl_absorpt_correction_T_min 0.170
_exptl_absorpt_correction_type gaussian
_exptl_absorpt_process_details
;
CrysAlisPro 1.171.41.63a (Rigaku Oxford Diffraction, 2020)
Numerical absorption correction based on gaussian integration over
			a multifaceted crystal model
Empirical absorption correction using spherical harmonics,
 implemented in SCALE3 ABSPACK scaling algorithm.
;
_exptl_crystal_colour 'clear colourless'
_exptl_crystal_density_diffrn 1.479
_exptl_crystal_description block
_exptl_crystal_F_000 288
_exptl_crystal_size_max 0.340
_exptl_crystal_size_mid 0.270
_exptl_crystal_size_min 0.160
_refine_diff_density_max 0.235
_refine_diff_density_min -0.276
_refine_diff_density_rms 0.052
_refine_ls_extinction_method none
_refine_ls_goodness_of_fit_ref 1.065
_refine_ls_hydrogen_treatment refall
_refine_ls_matrix_type full
_refine_ls_number_parameters 86
_refine_ls_number_reflns 1368
_refine_ls_number_restraints 0
_refine_ls_restrained_S_all 1.065
_refine_ls_R_factor_all 0.0235
_refine_ls_R_factor_gt 0.0231
_refine_ls_shift/su_max 0.000
_refine_ls_shift/su_mean 0.000
_refine_ls_structure_factor_coef Fsqd
_refine_ls_weighting_details 'w=1/[\s^2^(Fo^2^)+(0.0376P)^2^+0.2103P] where P=(Fo^2^+2Fc^2^)/3'
_refine_ls_weighting_scheme calc
_refine_ls_wR_factor_gt 0.0630
_refine_ls_wR_factor_ref 0.0633
_reflns_Friedel_coverage 0.000
_reflns_number_gt 1342
_reflns_number_total 1368
_reflns_threshold_expression 'I > 2\s(I)'
_cod_data_source_file d1cc06393f2.cif
_cod_data_source_block LuZa082_NiSc_1_a
_cod_original_sg_symbol_H-M 'P 21/c'
_cod_database_code 7129409
_shelx_shelxl_version_number 2018/3
_shelx_space_group_comment
;
The symmetry employed for this shelxl refinement is uniquely defined
by the following loop, which should always be used as a source of
symmetry information in preference to the above space-group names.
They are only intended as comments.
;
_shelx_estimated_absorpt_t_min 0.216
_shelx_estimated_absorpt_t_max 0.423
_oxdiff_exptl_absorpt_empirical_full_min 0.880
_oxdiff_exptl_absorpt_empirical_full_max 1.159
_oxdiff_exptl_absorpt_empirical_details
;
Empirical correction (ABSPACK) includes:
- Absorption correction using spherical harmonics
- Frame scaling
;

loop_
_space_group_symop_operation_xyz
'x, y, z'
'-x, y+1/2, -z+1/2'
'-x, -y, -z'
'x, -y-1/2, z-1/2'

loop_
_atom_site_label
_atom_site_type_symbol
_atom_site_fract_x
_atom_site_fract_y
_atom_site_fract_z
_atom_site_U_iso_or_equiv
_atom_site_adp_type
_atom_site_occupancy
_atom_site_site_symmetry_order
_atom_site_calc_flag
_atom_site_refinement_flags_posn
_atom_site_refinement_flags_adp
_atom_site_refinement_flags_occupancy
_atom_site_disorder_assembly
_atom_site_disorder_group
K1 K 0.33777(3) 0.20318(2) 0.03569(3) 0.01434(11) Uani 1 1 d . . . . .
N1 N 0.67515(16) 0.58374(9) 0.11402(14) 0.0213(2) Uani 1 1 d . . . . .
C1 C 0.69358(16) 0.50251(10) 0.18908(15) 0.0157(3) Uani 1 1 d . . . . .
B1 B 0.72114(18) 0.39296(11) 0.30736(17) 0.0144(3) Uani 1 1 d . . . . .
F1 F 0.56359(10) 0.32075(6) 0.26717(9) 0.01685(17) Uani 1 1 d . . . . .
C3 C 0.73882(16) 0.42738(10) 0.50668(16) 0.0161(3) Uani 1 1 d . . . . .
C2 C 0.91669(17) 0.33461(10) 0.26054(15) 0.0158(2) Uani 1 1 d . . . . .
N2 N 1.05915(16) 0.29682(9) 0.22946(15) 0.0206(3) Uani 1 1 d . . . . .
C4 C 0.74998(19) 0.45230(12) 0.65722(17) 0.0209(3) Uani 1 1 d . . . . .
H4 H 0.756(3) 0.4712(16) 0.774(2) 0.033(5) Uiso 1 1 d . . . . .

loop_
_atom_site_aniso_label
_atom_site_aniso_U_11
_atom_site_aniso_U_22
_atom_site_aniso_U_33
_atom_site_aniso_U_23
_atom_site_aniso_U_13
_atom_site_aniso_U_12
K1 0.01599(16) 0.01425(16) 0.01307(16) 0.00019(8) 0.00287(10) 0.00115(8)
N1 0.0251(6) 0.0191(6) 0.0197(5) 0.0006(4) 0.0012(4) -0.0012(4)
C1 0.0154(5) 0.0168(6) 0.0152(5) -0.0029(5) 0.0029(4) -0.0007(5)
B1 0.0127(6) 0.0143(6) 0.0164(6) -0.0004(5) 0.0023(5) -0.0011(5)
F1 0.0146(3) 0.0174(4) 0.0187(3) -0.0008(3) 0.0026(3) -0.0035(3)
C3 0.0138(5) 0.0145(6) 0.0202(6) 0.0027(5) 0.0026(4) 0.0004(4)
C2 0.0167(6) 0.0149(6) 0.0158(5) -0.0006(5) 0.0016(4) -0.0022(5)
N2 0.0184(6) 0.0223(6) 0.0213(6) -0.0023(4) 0.0026(4) 0.0012(4)
C4 0.0224(6) 0.0225(7) 0.0178(6) -0.0001(5) 0.0018(5) -0.0017(5)

loop_
_atom_type_symbol
_atom_type_description
_atom_type_scat_dispersion_real
_atom_type_scat_dispersion_imag
_atom_type_scat_source
C C 0.0181 0.0091 'International Tables Vol C Tables 4.2.6.8 and 6.1.1.4'
H H 0.0000 0.0000 'International Tables Vol C Tables 4.2.6.8 and 6.1.1.4'
B B 0.0090 0.0039 'International Tables Vol C Tables 4.2.6.8 and 6.1.1.4'
N N 0.0311 0.0180 'International Tables Vol C Tables 4.2.6.8 and 6.1.1.4'
F F 0.0727 0.0534 'International Tables Vol C Tables 4.2.6.8 and 6.1.1.4'
K K 0.3868 1.0657 'International Tables Vol C Tables 4.2.6.8 and 6.1.1.4'

loop_
_geom_angle_atom_site_label_1
_geom_angle_atom_site_label_2
_geom_angle_atom_site_label_3
_geom_angle
_geom_angle_site_symmetry_1
_geom_angle_site_symmetry_3
_geom_angle_publ_flag
F1 K1 F1 102.26(2) . 4_565 ?
F1 K1 N2 80.04(3) . 1_455 ?
F1 K1 N2 157.72(3) 4_565 1_455 ?
F1 K1 N1 77.15(3) . 3_665 ?
F1 K1 N1 77.82(3) 4_565 3_665 ?
N2 K1 N1 81.18(3) 1_455 3_665 ?
F1 K1 N2 147.74(3) . 4_465 ?
F1 K1 N2 77.26(3) 4_565 4_465 ?
N2 K1 N2 89.03(3) 1_455 4_465 ?
N1 K1 N2 71.20(3) 3_665 4_465 ?
F1 K1 N1 74.47(3) . 2_645 ?
F1 K1 N1 132.81(3) 4_565 2_645 ?
N2 K1 N1 69.37(3) 1_455 2_645 ?
N1 K1 N1 141.91(3) 3_665 2_645 ?
N2 K1 N1 129.62(3) 4_465 2_645 ?
F1 K1 C3 81.11(3) . 4_565 ?
F1 K1 C3 48.11(3) 4_565 4_565 ?
N2 K1 C3 151.93(3) 1_455 4_565 ?
N1 K1 C3 114.48(3) 3_665 4_565 ?
N2 K1 C3 117.54(3) 4_465 4_565 ?
N1 K1 C3 85.64(3) 2_645 4_565 ?
F1 K1 C1 92.19(3) . 2_645 ?
F1 K1 C1 119.41(3) 4_565 2_645 ?
N2 K1 C1 82.35(3) 1_455 2_645 ?
N1 K1 C1 161.70(3) 3_665 2_645 ?
N2 K1 C1 116.48(3) 4_465 2_645 ?
N1 K1 C1 20.62(3) 2_645 2_645 ?
C3 K1 C1 77.77(3) 4_565 2_645 ?
F1 K1 C3 131.75(3) . 2_645 ?
F1 K1 C3 85.39(3) 4_565 2_645 ?
N2 K1 C3 109.86(3) 1_455 2_645 ?
N1 K1 C3 149.57(3) 3_665 2_645 ?
N2 K1 C3 80.50(3) 4_465 2_645 ?
N1 K1 C3 66.50(3) 2_645 2_645 ?
C3 K1 C3 69.03(3) 4_565 2_645 ?
C1 K1 C3 45.91(3) 2_645 2_645 ?
F1 K1 C4 146.51(3) . 2_645 ?
F1 K1 C4 70.74(3) 4_565 2_645 ?
N2 K1 C4 119.12(3) 1_455 2_645 ?
N1 K1 C4 129.85(3) 3_665 2_645 ?
N2 K1 C4 64.52(3) 4_465 2_645 ?
N1 K1 C4 86.59(3) 2_645 2_645 ?
C3 K1 C4 69.94(3) 4_565 2_645 ?
C1 K1 C4 66.01(3) 2_645 2_645 ?
C3 K1 C4 20.11(3) 2_645 2_645 ?
F1 K1 C2 152.16(3) . 4_465 ?
F1 K1 C2 92.42(3) 4_565 4_465 ?
N2 K1 C2 77.67(3) 1_455 4_465 ?
N1 K1 C2 83.12(3) 3_665 4_465 ?
N2 K1 C2 17.72(3) 4_465 4_465 ?
N1 K1 C2 112.23(3) 2_645 4_465 ?
C3 K1 C2 125.42(3) 4_565 4_465 ?
C1 K1 C2 101.09(3) 2_645 4_465 ?
C3 K1 C2 72.32(3) 2_645 4_465 ?
C4 K1 C2 60.84(3) 2_645 4_465 ?
F1 K1 C4 71.91(3) . 4_565 ?
F1 K1 C4 67.96(3) 4_565 4_565 ?
N2 K1 C4 132.33(3) 1_455 4_565 ?
N1 K1 C4 126.63(3) 3_665 4_565 ?
N2 K1 C4 133.53(3) 4_465 4_565 ?
N1 K1 C4 66.42(3) 2_645 4_565 ?
C3 K1 C4 19.88(3) 4_565 4_565 ?
C1 K1 C4 61.59(3) 2_645 4_565 ?
C3 K1 C4 67.24(3) 2_645 4_565 ?
C4 K1 C4 75.27(3) 2_645 4_565 ?
C2 K1 C4 135.91(3) 4_465 4_565 ?
C1 N1 K1 172.45(10) . 3_665 ?
C1 N1 K1 88.65(8) . 2_655 ?
K1 N1 K1 85.51(3) 3_665 2_655 ?
N1 C1 B1 175.99(12) . . ?
N1 C1 K1 70.73(8) . 2_655 ?
B1 C1 K1 105.30(7) . 2_655 ?
F1 B1 C3 111.37(10) . . ?
F1 B1 C2 109.72(10) . . ?
C3 B1 C2 109.87(9) . . ?
F1 B1 C1 109.67(9) . . ?
C3 B1 C1 108.81(10) . . ?
C2 B1 C1 107.31(10) . . ?
F1 B1 K1 45.19(5) . 4_566 ?
C3 B1 K1 66.57(6) . 4_566 ?
C2 B1 K1 131.59(8) . 4_566 ?
C1 B1 K1 119.70(7) . 4_566 ?
B1 F1 K1 150.67(7) . . ?
B1 F1 K1 113.12(7) . 4_566 ?
K1 F1 K1 95.66(2) . 4_566 ?
C4 C3 B1 179.05(13) . . ?
C4 C3 K1 92.18(9) . 4_566 ?
B1 C3 K1 86.89(7) . 4_566 ?
C4 C3 K1 80.72(9) . 2_655 ?
B1 C3 K1 99.77(7) . 2_655 ?
K1 C3 K1 110.98(3) 4_566 2_655 ?
N2 C2 B1 177.35(13) . . ?
N2 C2 K1 51.01(7) . 4_666 ?
B1 C2 K1 127.48(7) . 4_666 ?
C2 N2 K1 159.64(10) . 1_655 ?
C2 N2 K1 111.27(9) . 4_666 ?
K1 N2 K1 89.03(3) 1_655 4_666 ?
C3 C4 K1 79.17(9) . 2_655 ?
C3 C4 K1 67.94(8) . 4_566 ?
K1 C4 K1 104.73(3) 2_655 4_566 ?
C3 C4 H4 179.0(12) . . ?
K1 C4 H4 101.0(12) 2_655 . ?
K1 C4 H4 111.0(12) 4_566 . ?

loop_
_geom_bond_atom_site_label_1
_geom_bond_atom_site_label_2
_geom_bond_distance
_geom_bond_site_symmetry_2
_geom_bond_publ_flag
K1 F1 2.6879(7) . ?
K1 F1 2.7334(7) 4_565 ?
K1 N2 2.8070(12) 1_455 ?
K1 N1 2.8384(11) 3_665 ?
K1 N2 2.9232(12) 4_465 ?
K1 N1 3.0751(11) 2_645 ?
K1 C3 3.2560(12) 4_565 ?
K1 C1 3.2567(12) 2_645 ?
K1 C3 3.4129(12) 2_645 ?
K1 C4 3.4293(14) 2_645 ?
K1 C2 3.5048(12) 4_465 ?
K1 C4 3.5106(13) 4_565 ?
N1 C1 1.1474(17) . ?
C1 B1 1.6175(18) . ?
B1 F1 1.4239(15) . ?
B1 C3 1.5860(17) . ?
B1 C2 1.6143(18) . ?
C3 C4 1.1947(19) . ?
C2 N2 1.1449(17) . ?
C4 H4 0.926(19) . ?
